data_7019486
loop_
_publ_author_name
'Maher, Tiffany R.'
'Meyers, John J.'
'Spaeth, Andrew D.'
'Lemley, Krista R.'
'Barybin, Mikhail V.'

_publ_section_title
;
 Diisocyanoarene-linked pentacarbonylvanadate(I-) ions as building blocks
 in a supramolecular charge-transfer framework assembled through
 noncovalent \p-\p and contact ion interactions.
;
_journal_issue 26
_journal_name_full 'Dalton transactions (Cambridge, England : 2003)'
_journal_page_first 7845
_journal_page_last 7848
_journal_paper_doi 10.1039/c2dt30488k
_journal_volume 41
_journal_year 2012
_chemical_formula_moiety 'C22 H12 N2 O10 V2, 2(C10 H10 Co)'
_chemical_formula_sum 'C42 H32 Co2 N2 O10 V2'
_chemical_formula_weight 944.44
_chemical_name_common '[Cp2Co]2[{(OC)5V}2{1,4-diisocyanodurene}]'
_chemical_name_systematic
;
?
;
_space_group_IT_number 86
_symmetry_cell_setting tetragonal
_symmetry_space_group_name_Hall '-P 4bc'
_symmetry_space_group_name_H-M 'P 42/n :2'
_atom_sites_solution_hydrogens geom
_atom_sites_solution_primary direct
_atom_sites_solution_secondary difmap
_audit_creation_method SHELXL-97
_cell_angle_alpha 90.00
_cell_angle_beta 90.00
_cell_angle_gamma 90.00
_cell_formula_units_Z 4
_cell_length_a 23.7192(14)
_cell_length_b 23.7192(14)
_cell_length_c 7.1617(8)
_cell_measurement_reflns_used 8659
_cell_measurement_temperature 100(2)
_cell_measurement_theta_max 29.97
_cell_measurement_theta_min 2.43
_cell_volume 4029.2(6)
_computing_cell_refinement 'Bruker SAINT'
_computing_data_collection 'Bruker SMART'
_computing_data_reduction 'Bruker SAINT'
_computing_molecular_graphics 'Bruker SHELXTL'
_computing_publication_material 'Bruker SHELXTL'
_computing_structure_refinement 'Bruker SHELXTL'
_computing_structure_solution 'Bruker SHELXTL'
_diffrn_ambient_temperature 100(2)
_diffrn_measured_fraction_theta_full 0.996
_diffrn_measured_fraction_theta_max 0.996
_diffrn_measurement_device_type 'Bruker SMART APEX CCD area detector'
_diffrn_measurement_method 'phi and omega scans'
_diffrn_radiation_monochromator graphite
_diffrn_radiation_source 'fine-focus sealed tube'
_diffrn_radiation_type MoK\a
_diffrn_radiation_wavelength 0.71073
_diffrn_reflns_av_R_equivalents 0.0508
_diffrn_reflns_av_sigmaI/netI 0.0342
_diffrn_reflns_limit_h_max 33
_diffrn_reflns_limit_h_min -33
_diffrn_reflns_limit_k_max 33
_diffrn_reflns_limit_k_min -33
_diffrn_reflns_limit_l_max 9
_diffrn_reflns_limit_l_min -10
_diffrn_reflns_number 41416
_diffrn_reflns_theta_full 30.10
_diffrn_reflns_theta_max 30.10
_diffrn_reflns_theta_min 2.43
_diffrn_standards_decay_% 0.00
_exptl_absorpt_coefficient_mu 1.319
_exptl_absorpt_correction_T_max 0.876
_exptl_absorpt_correction_T_min 0.654
_exptl_absorpt_correction_type empirical
_exptl_absorpt_process_details 'SADABS, 2000'
_exptl_crystal_colour black
_exptl_crystal_density_diffrn 1.557
_exptl_crystal_density_meas ?
_exptl_crystal_density_method 'not measured'
_exptl_crystal_description needle
_exptl_crystal_F_000 1912
_exptl_crystal_size_max 0.46
_exptl_crystal_size_mid 0.16
_exptl_crystal_size_min 0.10
_refine_diff_density_max 1.245
_refine_diff_density_min -0.284
_refine_diff_density_rms 0.114
_refine_ls_extinction_method none
_refine_ls_goodness_of_fit_ref 1.069
_refine_ls_hydrogen_treatment constr
_refine_ls_matrix_type full
_refine_ls_number_parameters 264
_refine_ls_number_reflns 5907
_refine_ls_number_restraints 0
_refine_ls_restrained_S_all 1.069
_refine_ls_R_factor_all 0.0698
_refine_ls_R_factor_gt 0.0500
_refine_ls_shift/su_max 0.002
_refine_ls_shift/su_mean 0.000
_refine_ls_structure_factor_coef Fsqd
_refine_ls_weighting_details 'calc w=1/[\s^2^(Fo^2^)+(0.0734P)^2^+0.3571P] where P=(Fo^2^+2Fc^2^)/3'
_refine_ls_weighting_scheme calc
_refine_ls_wR_factor_gt 0.1200
_refine_ls_wR_factor_ref 0.1287
_reflns_number_gt 4501
_reflns_number_total 5907
_reflns_threshold_expression >2sigma(I)
_cod_data_source_file c2dt30488k.txt
_cod_data_source_block 1a
_cod_depositor_comments
;
The following automatic conversions were performed:

'_symmetry_cell_setting' value 'Tetragonal' changed to 'tetragonal'
according to /home/saulius/struct/CIF-dictionaries/cif_core.dic
dictionary named 'cif_core.dic' version 2.4.1 from 2010-06-29.

Automatic conversion script
Id: cif_fix_values 1891 2012-01-12 08:04:46Z andrius 

The following automatic conversions were performed:

'_exptl_crystal_density_meas' value 'not measured' was changed to '?'
- the value is perceived as not measured.

Automatic conversion script
Id: cif_fix_values 3008 2015-01-20 13:52:24Z robertas 
;
_cod_original_sg_symbol_H-M P4(2)/n
_cod_database_code 7019486

loop_
_symmetry_equiv_pos_as_xyz
'x, y, z'
'-x+1/2, -y+1/2, z'
'-y, x+1/2, z+1/2'
'y+1/2, -x, z+1/2'
'-x, -y, -z'
'x-1/2, y-1/2, -z'
'y, -x-1/2, -z-1/2'
'-y-1/2, x, -z-1/2'

loop_
_atom_site_label
_atom_site_type_symbol
_atom_site_fract_x
_atom_site_fract_y
_atom_site_fract_z
_atom_site_U_iso_or_equiv
_atom_site_adp_type
_atom_site_occupancy
_atom_site_symmetry_multiplicity
_atom_site_calc_flag
_atom_site_refinement_flags
V V 0.017425(15) 0.656540(16) -0.11471(5) 0.02424(11) Uani 1 1 d .
O10 O -0.09720(9) 0.59451(10) -0.1053(3) 0.0510(6) Uani 1 1 d .
O11 O 0.04046(8) 0.60436(7) -0.5060(2) 0.0365(4) Uani 1 1 d .
O12 O -0.03400(10) 0.75882(8) -0.3258(3) 0.0469(5) Uani 1 1 d .
O13 O -0.00919(8) 0.70748(8) 0.2749(2) 0.0369(4) Uani 1 1 d .
O14 O 0.06033(10) 0.54904(9) 0.0881(3) 0.0524(6) Uani 1 1 d .
N1 N 0.14136(8) 0.70984(9) -0.1177(3) 0.0309(4) Uani 1 1 d .
C1 C 0.09572(10) 0.69084(10) -0.1158(3) 0.0285(5) Uani 1 1 d .
C2 C 0.19623(9) 0.73017(10) -0.1196(3) 0.0246(4) Uani 1 1 d .
C3 C 0.24050(9) 0.69110(10) -0.1193(3) 0.0247(4) Uani 1 1 d .
C4 C 0.20431(9) 0.78866(10) -0.1214(3) 0.0250(4) Uani 1 1 d .
C5 C 0.22921(12) 0.62836(10) -0.1170(4) 0.0355(6) Uani 1 1 d .
H5A H 0.2493 0.6111 -0.0120 0.053 Uiso 1 1 calc R
H5B H 0.2423 0.6116 -0.2343 0.053 Uiso 1 1 calc R
H5C H 0.1886 0.6217 -0.1031 0.053 Uiso 1 1 calc R
C6 C 0.15541(11) 0.82863(11) -0.1231(4) 0.0350(5) Uani 1 1 d .
H6A H 0.1613 0.8572 -0.2201 0.053 Uiso 1 1 calc R
H6B H 0.1523 0.8471 -0.0011 0.053 Uiso 1 1 calc R
H6C H 0.1206 0.8078 -0.1493 0.053 Uiso 1 1 calc R
C10 C -0.05427(11) 0.61905(12) -0.1113(3) 0.0342(5) Uani 1 1 d .
C11 C 0.03314(9) 0.62357(10) -0.3613(3) 0.0276(5) Uani 1 1 d .
C12 C -0.01413(11) 0.72160(10) -0.2453(3) 0.0318(5) Uani 1 1 d .
C13 C 0.00153(10) 0.68893(10) 0.1315(3) 0.0285(5) Uani 1 1 d .
C14 C 0.04622(11) 0.58943(10) 0.0131(3) 0.0327(5) Uani 1 1 d .
Co Co -0.069274(13) 0.856530(13) 0.09322(5) 0.02765(10) Uani 1 1 d .
C21 C -0.02153(12) 0.92004(12) 0.1954(5) 0.0454(7) Uani 1 1 d .
H21 H -0.0336 0.9486 0.2795 0.054 Uiso 1 1 calc R
C22 C 0.00165(11) 0.86676(13) 0.2462(4) 0.0439(7) Uani 1 1 d .
H22 H 0.0077 0.8533 0.3695 0.053 Uiso 1 1 calc R
C23 C 0.01397(10) 0.83761(11) 0.0785(4) 0.0343(6) Uani 1 1 d .
H23 H 0.0298 0.8009 0.0691 0.041 Uiso 1 1 calc R
C24 C -0.00142(10) 0.87282(11) -0.0724(4) 0.0343(5) Uani 1 1 d .
H24 H 0.0025 0.8639 -0.2010 0.041 Uiso 1 1 calc R
C25 C -0.02351(11) 0.92313(11) 0.0000(4) 0.0400(6) Uani 1 1 d .
H25 H -0.0374 0.9540 -0.0710 0.048 Uiso 1 1 calc R
C31 C -0.14588(11) 0.86004(12) 0.2193(4) 0.0426(6) Uani 1 1 d .
H31 H -0.1569 0.8850 0.3162 0.051 Uiso 1 1 calc R
C32 C -0.12098(11) 0.80602(12) 0.2437(4) 0.0435(7) Uani 1 1 d .
H32 H -0.1123 0.7886 0.3596 0.052 Uiso 1 1 calc R
C33 C -0.11152(11) 0.78286(11) 0.0640(4) 0.0374(6) Uani 1 1 d .
H33 H -0.0953 0.7470 0.0385 0.045 Uiso 1 1 calc R
C34 C -0.13037(11) 0.82229(11) -0.0713(4) 0.0358(5) Uani 1 1 d .
H34 H -0.1291 0.8175 -0.2030 0.043 Uiso 1 1 calc R
C35 C -0.15135(10) 0.87009(11) 0.0245(4) 0.0384(6) Uani 1 1 d .
H35 H -0.1664 0.9031 -0.0316 0.046 Uiso 1 1 calc R

loop_
_atom_site_aniso_label
_atom_site_aniso_U_11
_atom_site_aniso_U_22
_atom_site_aniso_U_33
_atom_site_aniso_U_23
_atom_site_aniso_U_13
_atom_site_aniso_U_12
V 0.02166(18) 0.02598(19) 0.0251(2) 0.00002(14) -0.00084(14) -0.00037(14)
O10 0.0400(11) 0.0750(15) 0.0382(11) 0.0002(10) -0.0028(9) -0.0231(10)
O11 0.0435(10) 0.0350(9) 0.0311(10) -0.0023(8) 0.0021(8) 0.0049(8)
O12 0.0712(14) 0.0359(10) 0.0336(10) -0.0030(8) -0.0073(10) 0.0183(10)
O13 0.0460(10) 0.0377(9) 0.0269(9) -0.0018(7) 0.0003(8) 0.0039(8)
O14 0.0753(15) 0.0475(12) 0.0344(11) 0.0067(9) 0.0024(10) 0.0227(11)
N1 0.0268(9) 0.0402(11) 0.0256(10) -0.0016(8) 0.0011(8) -0.0074(8)
C1 0.0287(11) 0.0320(11) 0.0248(11) -0.0017(9) 0.0004(9) -0.0003(9)
C2 0.0225(10) 0.0348(11) 0.0165(10) -0.0017(8) 0.0017(8) -0.0069(8)
C3 0.0290(11) 0.0305(11) 0.0148(9) -0.0011(8) -0.0002(8) -0.0066(9)
C4 0.0265(10) 0.0332(11) 0.0153(10) -0.0003(8) 0.0012(8) -0.0010(9)
C5 0.0411(14) 0.0289(12) 0.0366(14) -0.0034(10) -0.0007(11) -0.0070(10)
C6 0.0317(12) 0.0395(13) 0.0339(13) -0.0007(10) 0.0034(10) 0.0031(10)
C10 0.0336(12) 0.0440(14) 0.0252(12) 0.0003(10) -0.0015(10) -0.0039(10)
C11 0.0245(10) 0.0256(10) 0.0326(13) 0.0032(9) -0.0026(9) -0.0001(8)
C12 0.0376(13) 0.0315(12) 0.0264(12) -0.0070(9) -0.0014(10) 0.0021(10)
C13 0.0257(10) 0.0276(11) 0.0323(12) 0.0047(9) -0.0041(9) -0.0006(9)
C14 0.0361(13) 0.0342(12) 0.0279(12) -0.0005(10) 0.0035(10) 0.0036(10)
Co 0.02586(16) 0.02602(16) 0.03107(19) 0.00203(12) 0.00272(12) 0.00465(12)
C21 0.0386(14) 0.0413(15) 0.0561(19) -0.0182(13) 0.0028(13) -0.0018(12)
C22 0.0361(14) 0.0588(18) 0.0367(15) 0.0001(13) -0.0072(11) -0.0003(12)
C23 0.0223(10) 0.0322(12) 0.0484(16) 0.0032(11) 0.0029(10) 0.0032(9)
C24 0.0289(11) 0.0355(12) 0.0385(14) 0.0030(11) 0.0069(10) -0.0042(10)
C25 0.0341(13) 0.0280(12) 0.0578(19) 0.0059(12) -0.0004(12) -0.0018(10)
C31 0.0295(12) 0.0485(15) 0.0498(17) -0.0046(13) 0.0107(12) 0.0046(11)
C32 0.0349(13) 0.0466(15) 0.0489(17) 0.0149(13) 0.0116(12) 0.0018(11)
C33 0.0315(12) 0.0285(12) 0.0522(16) 0.0052(11) 0.0058(11) 0.0010(9)
C34 0.0330(12) 0.0344(13) 0.0399(14) 0.0016(11) -0.0028(11) -0.0008(10)
C35 0.0275(12) 0.0352(13) 0.0525(17) 0.0025(12) -0.0024(11) 0.0054(10)

loop_
_atom_type_symbol
_atom_type_description
_atom_type_scat_dispersion_real
_atom_type_scat_dispersion_imag
_atom_type_scat_source
C C 0.0033 0.0016 'International Tables Vol C Tables 4.2.6.8 and 6.1.1.4'
H H 0.0000 0.0000 'International Tables Vol C Tables 4.2.6.8 and 6.1.1.4'
N N 0.0061 0.0033 'International Tables Vol C Tables 4.2.6.8 and 6.1.1.4'
O O 0.0106 0.0060 'International Tables Vol C Tables 4.2.6.8 and 6.1.1.4'
V V 0.3005 0.5294 'International Tables Vol C Tables 4.2.6.8 and 6.1.1.4'
Co Co 0.3494 0.9721 'International Tables Vol C Tables 4.2.6.8 and 6.1.1.4'

loop_
_geom_angle_atom_site_label_1
_geom_angle_atom_site_label_2
_geom_angle_atom_site_label_3
_geom_angle
_geom_angle_site_symmetry_1
C10 V C12 91.87(11) .
C10 V C14 85.79(11) .
C12 V C14 177.55(11) .
C10 V C13 89.99(10) .
C12 V C13 92.71(10) .
C14 V C13 88.02(10) .
C10 V C11 89.71(10) .
C12 V C11 87.53(10) .
C14 V C11 91.73(10) .
C13 V C11 179.63(10) .
C10 V C1 176.02(11) .
C12 V C1 91.84(10) .
C14 V C1 90.49(10) .
C13 V C1 91.27(10) .
C11 V C1 89.01(9) .
C1 N1 C2 177.7(3) .
N1 C1 V 178.9(2) .
N1 C2 C4 118.2(2) .
N1 C2 C3 118.2(2) .
C4 C2 C3 123.56(19) .
C4 C3 C2 118.4(2) 2_565
C4 C3 C5 120.3(2) 2_565
C2 C3 C5 121.2(2) .
C3 C4 C2 118.0(2) 2_565
C3 C4 C6 120.6(2) 2_565
C2 C4 C6 121.4(2) .
O10 C10 V 177.4(2) .
O11 C11 V 177.8(2) .
O12 C12 V 177.6(2) .
O13 C13 V 178.2(2) .
O14 C14 V 176.5(2) .
C21 Co C22 41.28(12) .
C21 Co C32 125.98(14) .
C22 Co C32 106.65(13) .
C21 Co C33 163.23(13) .
C22 Co C33 124.83(12) .
C32 Co C33 40.96(12) .
C21 Co C23 68.79(11) .
C22 Co C23 40.94(11) .
C32 Co C23 119.11(11) .
C33 Co C23 106.59(10) .
C21 Co C25 40.49(13) .
C22 Co C25 68.89(12) .
C32 Co C25 163.61(12) .
C33 Co C25 154.46(12) .
C23 Co C25 68.55(10) .
C21 Co C31 108.05(12) .
C22 Co C31 119.91(13) .
C32 Co C31 41.04(11) .
C33 Co C31 68.81(11) .
C23 Co C31 154.63(12) .
C25 Co C31 126.36(12) .
C21 Co C35 120.40(11) .
C22 Co C35 155.31(12) .
C32 Co C35 69.06(12) .
C33 Co C35 68.77(11) .
C23 Co C35 162.68(12) .
C25 Co C35 108.02(11) .
C31 Co C35 40.93(12) .
C21 Co C24 68.08(12) .
C22 Co C24 68.60(12) .
C32 Co C24 154.28(11) .
C33 Co C24 119.65(11) .
C23 Co C24 40.71(10) .
C25 Co C24 40.36(11) .
C31 Co C24 163.42(11) .
C35 Co C24 125.85(11) .
C21 Co C34 154.83(12) .
C22 Co C34 162.41(12) .
C32 Co C34 68.97(12) .
C33 Co C34 40.90(11) .
C23 Co C34 125.07(11) .
C25 Co C34 120.04(11) .
C31 Co C34 68.71(12) .
C35 Co C34 40.70(11) .
C24 Co C34 107.52(11) .
C25 C21 C22 108.3(2) .
C25 C21 Co 70.06(15) .
C22 C21 Co 69.38(16) .
C23 C22 C21 107.2(3) .
C23 C22 Co 69.73(15) .
C21 C22 Co 69.34(16) .
C24 C23 C22 107.8(2) .
C24 C23 Co 69.97(14) .
C22 C23 Co 69.33(14) .
C25 C24 C23 108.5(2) .
C25 C24 Co 69.57(15) .
C23 C24 Co 69.31(14) .
C21 C25 C24 108.2(2) .
C21 C25 Co 69.45(16) .
C24 C25 Co 70.07(14) .
C35 C31 C32 108.1(2) .
C35 C31 Co 69.64(15) .
C32 C31 Co 69.27(15) .
C33 C32 C31 107.7(3) .
C33 C32 Co 69.52(15) .
C31 C32 Co 69.69(15) .
C32 C33 C34 108.3(2) .
C32 C33 Co 69.52(16) .
C34 C33 Co 69.99(15) .
C35 C34 C33 107.9(3) .
C35 C34 Co 69.53(15) .
C33 C34 Co 69.11(15) .
C34 C35 C31 108.0(2) .
C34 C35 Co 69.77(14) .
C31 C35 Co 69.42(14) .

loop_
_geom_bond_atom_site_label_1
_geom_bond_atom_site_label_2
_geom_bond_distance
_geom_bond_site_symmetry_2
V C10 1.919(3) .
V C12 1.953(3) .
V C14 1.959(3) .
V C13 1.960(3) .
V C11 1.967(3) .
V C1 2.027(2) .
O10 C10 1.174(3) .
O11 C11 1.145(3) .
O12 C12 1.155(3) .
O13 C13 1.146(3) .
O14 C14 1.148(3) .
N1 C1 1.173(3) .
N1 C2 1.388(3) .
C2 C4 1.401(3) .
C2 C3 1.401(3) .
C3 C4 1.394(3) 2_565
C3 C5 1.512(3) .
C4 C3 1.394(3) 2_565
C4 C6 1.498(3) .
Co C21 2.022(3) .
Co C22 2.022(3) .
Co C32 2.025(3) .
Co C33 2.025(3) .
Co C23 2.028(2) .
Co C25 2.030(3) .
Co C31 2.031(3) .
Co C35 2.034(3) .
Co C24 2.036(2) .
Co C34 2.037(3) .
C21 C25 1.402(4) .
C21 C22 1.425(4) .
C22 C23 1.416(4) .
C23 C24 1.414(4) .
C24 C25 1.403(4) .
C31 C35 1.421(4) .
C31 C32 1.422(4) .
C32 C33 1.417(4) .
C33 C34 1.419(4) .
C34 C35 1.416(4) .

loop_
_geom_torsion_atom_site_label_1
_geom_torsion_atom_site_label_2
_geom_torsion_atom_site_label_3
_geom_torsion_atom_site_label_4
_geom_torsion
_geom_torsion_site_symmetry_4
N1 C2 C3 C4 179.93(19) 2_565
C4 C2 C3 C4 -0.1(3) 2_565
N1 C2 C3 C5 0.0(3) .
C4 C2 C3 C5 179.9(2) .
N1 C2 C4 C3 178.66(19) 2_565
C3 C2 C4 C3 -1.3(3) 2_565
N1 C2 C4 C6 -0.5(3) .
C3 C2 C4 C6 179.5(2) .
C22 Co C21 C25 119.6(2) .
C32 Co C21 C25 -167.31(15) .
C33 Co C21 C25 158.3(3) .
C23 Co C21 C25 81.40(17) .
C31 Co C21 C25 -125.36(17) .
C35 Co C21 C25 -82.25(19) .
C24 Co C21 C25 37.47(15) .
C34 Co C21 C25 -47.2(3) .
C32 Co C21 C22 73.1(2) .
C33 Co C21 C22 38.7(5) .
C23 Co C21 C22 -38.17(17) .
C25 Co C21 C22 -119.6(2) .
C31 Co C21 C22 115.08(18) .
C35 Co C21 C22 158.19(17) .
C24 Co C21 C22 -82.09(18) .
C34 Co C21 C22 -166.7(2) .
C25 C21 C22 C23 0.3(3) .
Co C21 C22 C23 59.71(18) .
C25 C21 C22 Co -59.46(19) .
C21 Co C22 C23 -118.5(2) .
C32 Co C22 C23 115.48(17) .
C33 Co C22 C23 74.3(2) .
C25 Co C22 C23 -81.20(17) .
C31 Co C22 C23 158.07(16) .
C35 Co C22 C23 -168.6(2) .
C24 Co C22 C23 -37.75(15) .
C34 Co C22 C23 42.7(5) .
C32 Co C22 C21 -126.07(18) .
C33 Co C22 C21 -167.29(17) .
C23 Co C22 C21 118.5(2) .
C25 Co C22 C21 37.26(17) .
C31 Co C22 C21 -83.5(2) .
C35 Co C22 C21 -50.1(4) .
C24 Co C22 C21 80.71(18) .
C34 Co C22 C21 161.2(4) .
C21 C22 C23 C24 0.1(3) .
Co C22 C23 C24 59.60(17) .
C21 C22 C23 Co -59.46(18) .
C21 Co C23 C24 -80.61(18) .
C22 Co C23 C24 -119.1(2) .
C32 Co C23 C24 159.04(17) .
C33 Co C23 C24 116.44(16) .
C25 Co C23 C24 -37.00(16) .
C31 Co C23 C24 -168.2(2) .
C35 Co C23 C24 44.7(4) .
C34 Co C23 C24 75.42(19) .
C21 Co C23 C22 38.47(18) .
C32 Co C23 C22 -81.9(2) .
C33 Co C23 C22 -124.48(18) .
C25 Co C23 C22 82.08(19) .
C31 Co C23 C22 -49.1(3) .
C35 Co C23 C22 163.8(3) .
C24 Co C23 C22 119.1(2) .
C34 Co C23 C22 -165.50(17) .
C22 C23 C24 C25 -0.5(3) .
Co C23 C24 C25 58.71(18) .
C22 C23 C24 Co -59.20(17) .
C21 Co C24 C25 -37.59(17) .
C22 Co C24 C25 -82.16(19) .
C32 Co C24 C25 -166.2(3) .
C33 Co C24 C25 158.97(17) .
C23 Co C24 C25 -120.1(2) .
C31 Co C24 C25 42.0(5) .
C35 Co C24 C25 74.9(2) .
C34 Co C24 C25 116.05(17) .
C21 Co C24 C23 82.52(18) .
C22 Co C24 C23 37.95(16) .
C32 Co C24 C23 -46.1(3) .
C33 Co C24 C23 -80.91(18) .
C25 Co C24 C23 120.1(2) .
C31 Co C24 C23 162.1(4) .
C35 Co C24 C23 -165.01(16) .
C34 Co C24 C23 -123.84(16) .
C22 C21 C25 C24 -0.6(3) .
Co C21 C25 C24 -59.58(18) .
C22 C21 C25 Co 59.03(19) .
C23 C24 C25 C21 0.6(3) .
Co C24 C25 C21 59.20(18) .
C23 C24 C25 Co -58.56(17) .
C22 Co C25 C21 -37.96(17) .
C32 Co C25 C21 39.1(5) .
C33 Co C25 C21 -165.7(2) .
C23 Co C25 C21 -82.04(17) .
C31 Co C25 C21 74.3(2) .
C35 Co C25 C21 116.01(17) .
C24 Co C25 C21 -119.4(2) .
C34 Co C25 C21 158.89(16) .
C21 Co C25 C24 119.4(2) .
C22 Co C25 C24 81.40(18) .
C32 Co C25 C24 158.4(4) .
C33 Co C25 C24 -46.3(3) .
C23 Co C25 C24 37.32(16) .
C31 Co C25 C24 -166.29(17) .
C35 Co C25 C24 -124.63(17) .
C34 Co C25 C24 -81.75(18) .
C21 Co C31 C35 115.88(18) .
C22 Co C31 C35 159.46(16) .
C32 Co C31 C35 -119.6(2) .
C33 Co C31 C35 -81.62(17) .
C23 Co C31 C35 -165.7(2) .
C25 Co C31 C35 74.8(2) .
C24 Co C31 C35 42.2(5) .
C34 Co C31 C35 -37.58(15) .
C21 Co C31 C32 -124.52(19) .
C22 Co C31 C32 -80.9(2) .
C33 Co C31 C32 37.98(18) .
C23 Co C31 C32 -46.1(3) .
C25 Co C31 C32 -165.64(18) .
C35 Co C31 C32 119.6(2) .
C24 Co C31 C32 161.8(4) .
C34 Co C31 C32 82.01(19) .
C35 C31 C32 C33 -0.4(3) .
Co C31 C32 C33 -59.38(18) .
C35 C31 C32 Co 59.03(18) .
C21 Co C32 C33 -165.61(16) .
C22 Co C32 C33 -124.39(17) .
C23 Co C32 C33 -81.77(19) .
C25 Co C32 C33 164.0(4) .
C31 Co C32 C33 118.9(2) .
C35 Co C32 C33 81.33(18) .
C24 Co C32 C33 -49.2(3) .
C34 Co C32 C33 37.60(16) .
C21 Co C32 C31 75.5(2) .
C22 Co C32 C31 116.69(19) .
C33 Co C32 C31 -118.9(2) .
C23 Co C32 C31 159.31(17) .
C25 Co C32 C31 45.1(5) .
C35 Co C32 C31 -37.59(17) .
C24 Co C32 C31 -168.2(2) .
C34 Co C32 C31 -81.32(19) .
C31 C32 C33 C34 0.1(3) .
Co C32 C33 C34 -59.42(18) .
C31 C32 C33 Co 59.49(18) .
C21 Co C33 C32 44.2(4) .
C22 Co C33 C32 74.40(19) .
C23 Co C33 C32 115.55(17) .
C25 Co C33 C32 -169.6(2) .
C31 Co C33 C32 -38.05(17) .
C35 Co C33 C32 -82.11(18) .
C24 Co C33 C32 157.77(16) .
C34 Co C33 C32 -119.6(2) .
C21 Co C33 C34 163.8(3) .
C22 Co C33 C34 -166.02(16) .
C32 Co C33 C34 119.6(2) .
C23 Co C33 C34 -124.87(16) .
C25 Co C33 C34 -50.0(3) .
C31 Co C33 C34 81.53(17) .
C35 Co C33 C34 37.47(16) .
C24 Co C33 C34 -82.65(18) .
C32 C33 C34 C35 0.2(3) .
Co C33 C34 C35 -58.88(17) .
C32 C33 C34 Co 59.13(19) .
C21 Co C34 C35 -49.5(3) .
C22 Co C34 C35 160.6(4) .
C32 Co C34 C35 81.95(17) .
C33 Co C34 C35 119.6(2) .
C23 Co C34 C35 -166.53(16) .
C25 Co C34 C35 -82.85(19) .
C31 Co C34 C35 37.79(17) .
C24 Co C34 C35 -125.08(16) .
C21 Co C34 C33 -169.1(2) .
C22 Co C34 C33 41.0(5) .
C32 Co C34 C33 -37.65(16) .
C23 Co C34 C33 73.88(19) .
C25 Co C34 C33 157.56(16) .
C31 Co C34 C33 -81.80(17) .
C35 Co C34 C33 -119.6(2) .
C24 Co C34 C33 115.33(17) .
C33 C34 C35 C31 -0.5(3) .
Co C34 C35 C31 -59.08(18) .
C33 C34 C35 Co 58.62(17) .
C32 C31 C35 C34 0.5(3) .
Co C31 C35 C34 59.30(18) .
C32 C31 C35 Co -58.80(18) .
C21 Co C35 C34 157.99(17) .
C22 Co C35 C34 -166.1(3) .
C32 Co C35 C34 -81.70(17) .
C33 Co C35 C34 -37.65(16) .
C23 Co C35 C34 39.8(4) .
C25 Co C35 C34 115.42(17) .
C31 Co C35 C34 -119.4(2) .
C24 Co C35 C34 74.32(19) .
C21 Co C35 C31 -82.6(2) .
C22 Co C35 C31 -46.7(3) .
C32 Co C35 C31 37.68(17) .
C33 Co C35 C31 81.73(18) .
C23 Co C35 C31 159.2(3) .
C25 Co C35 C31 -125.21(17) .
C24 Co C35 C31 -166.31(16) .
C34 Co C35 C31 119.4(2) .
